data_4334431
loop_
_publ_author_name
'B. Nisar Ahamed'
'Ranjan Dutta'
'Pradyut Ghosh'

_publ_section_title
;
 Role of Wingtip Substituents on Benzene-Platform-Based Tetrapodal Ligands
 toward the Formation of a Self-Assembled Silver Carbene Cage
;
_journal_name_full 'Inorganic Chemistry'
_journal_page_first 4269
_journal_page_last 4276
_journal_paper_doi 10.1021/ic302184h
_journal_volume 52
_journal_year 2013
_chemical_formula_sum 'C26 H34 F24 N8 P4'
_chemical_formula_weight 1038.49
_chemical_name_systematic
; 
 ? 
;
_space_group_IT_number 61
_symmetry_cell_setting orthorhombic
_symmetry_space_group_name_Hall '-P 2ac 2ab'
_symmetry_space_group_name_H-M 'P b c a'
_atom_sites_solution_hydrogens geom
_atom_sites_solution_primary direct
_atom_sites_solution_secondary difmap
_audit_creation_method SHELXL-97
_cell_angle_alpha 90.00
_cell_angle_beta 90.00
_cell_angle_gamma 90.00
_cell_formula_units_Z 59
_cell_length_a 17.744(3)
_cell_length_b 9.3401(15)
_cell_length_c 25.063(4)
_cell_measurement_reflns_used 9973
_cell_measurement_temperature 150(2)
_cell_measurement_theta_max 25.14
_cell_measurement_theta_min 2.30
_cell_volume 4153.7(12)
_computing_cell_refinement 'Bruker SMART'
_computing_data_collection 'Bruker SMART'
_computing_data_reduction 'Bruker SAINT'
_computing_molecular_graphics PLATON
_computing_publication_material 'MERCURY 2.2'
_computing_structure_refinement 'SHELXL-97 (Sheldrick, 1997)'
_computing_structure_solution 'SHELXS-97 (Sheldrick, 1990)'
_diffrn_ambient_temperature 293(2)
_diffrn_measured_fraction_theta_full 0.963
_diffrn_measured_fraction_theta_max 0.963
_diffrn_radiation_monochromator graphite
_diffrn_radiation_source 'fine-focus sealed tube'
_diffrn_radiation_type MoK\a
_diffrn_radiation_wavelength 0.71073
_diffrn_reflns_av_R_equivalents 0.0545
_diffrn_reflns_av_sigmaI/netI 0.0371
_diffrn_reflns_limit_h_max 22
_diffrn_reflns_limit_h_min -24
_diffrn_reflns_limit_k_max 11
_diffrn_reflns_limit_k_min -11
_diffrn_reflns_limit_l_max 32
_diffrn_reflns_limit_l_min -32
_diffrn_reflns_number 44580
_diffrn_reflns_theta_full 29.24
_diffrn_reflns_theta_max 29.24
_diffrn_reflns_theta_min 1.62
_exptl_absorpt_coefficient_mu 0.701
_exptl_absorpt_correction_type multi-scan
_exptl_absorpt_process_details SADABS
_exptl_crystal_colour YELLOW
_exptl_crystal_density_diffrn 1.816
_exptl_crystal_description BLOCK
_exptl_crystal_F_000 2242
_exptl_crystal_size_max 0.22
_exptl_crystal_size_mid 0.2
_exptl_crystal_size_min 0.18
_refine_diff_density_max 0.608
_refine_diff_density_min -0.562
_refine_diff_density_rms 0.085
_refine_ls_extinction_method none
_refine_ls_goodness_of_fit_ref 1.005
_refine_ls_hydrogen_treatment mixed
_refine_ls_matrix_type full
_refine_ls_number_parameters 337
_refine_ls_number_reflns 5447
_refine_ls_number_restraints 0
_refine_ls_restrained_S_all 1.005
_refine_ls_R_factor_all 0.1479
_refine_ls_R_factor_gt 0.0814
_refine_ls_shift/su_max 0.536
_refine_ls_shift/su_mean 0.062
_refine_ls_structure_factor_coef Fsqd
_refine_ls_weighting_details 'calc w=1/[\s^2^(Fo^2^)+(0.1511P)^2^+4.8217P] where P=(Fo^2^+2Fc^2^)/3'
_refine_ls_weighting_scheme calc
_refine_ls_wR_factor_gt 0.2323
_refine_ls_wR_factor_ref 0.2987
_reflns_number_gt 2741
_reflns_number_total 5447
_reflns_threshold_expression >2sigma(I)
_cod_data_source_file ic302184h_si_002_1.cif
_cod_data_source_block L1.4PF6
_cod_database_code 4334431

loop_
_symmetry_equiv_pos_as_xyz
'x, y, z'
'-x+1/2, -y, z+1/2'
'-x, y+1/2, -z+1/2'
'x+1/2, -y+1/2, -z'
'-x, -y, -z'
'x-1/2, y, -z-1/2'
'x, -y-1/2, z-1/2'
'-x-1/2, y-1/2, z'

loop_
_atom_site_label
_atom_site_type_symbol
_atom_site_fract_x
_atom_site_fract_y
_atom_site_fract_z
_atom_site_U_iso_or_equiv
_atom_site_adp_type
_atom_site_occupancy
_atom_site_symmetry_multiplicity
_atom_site_calc_flag
_atom_site_refinement_flags
_atom_site_disorder_assembly
_atom_site_disorder_group
F1 F 0.1627(9) 0.325(3) 0.5095(4) 0.182(7) Uani 0.53(2) 1 d P A 1
F2 F 0.0731(13) 0.407(3) 0.4878(10) 0.185(10) Uani 0.53(2) 1 d P A 1
F3 F 0.1948(11) 0.508(2) 0.4635(12) 0.189(10) Uani 0.53(2) 1 d P A 1
F4 F 0.0989(7) 0.2764(19) 0.4132(9) 0.138(7) Uani 0.53(2) 1 d P A 1
F5 F 0.2142(9) 0.340(2) 0.4169(7) 0.143(7) Uani 0.53(2) 1 d P A 1
F6 F 0.1220(14) 0.4993(15) 0.4197(9) 0.180(9) Uani 0.53(2) 1 d P A 1
F1B F 0.1705(8) 0.2371(15) 0.4838(9) 0.138(7) Uani 0.47(2) 1 d P A 2
F2B F 0.0754(12) 0.450(3) 0.4743(12) 0.165(11) Uani 0.47(2) 1 d P A 2
F3B F 0.1920(7) 0.472(2) 0.4911(8) 0.125(7) Uani 0.47(2) 1 d P A 2
F5B F 0.2169(6) 0.307(3) 0.4309(9) 0.146(9) Uani 0.47(2) 1 d P A 2
F6B F 0.1259(13) 0.429(3) 0.3975(9) 0.182(9) Uani 0.47(2) 1 d P A 2
F4B F 0.0933(7) 0.2424(12) 0.4428(6) 0.094(3) Uani 0.47(2) 1 d P A 2
P1 P 0.14542(6) 0.37485(11) 0.45314(5) 0.0635(4) Uani 1 1 d . . .
P2 P 0.11943(8) 0.44013(18) 0.20888(5) 0.0792(5) Uani 1 1 d . . .
N3 N 0.08159(19) 0.8351(3) 0.37833(12) 0.0555(8) Uani 1 1 d . . .
N2 N 0.13833(18) 0.7466(4) 0.55789(13) 0.0577(8) Uani 1 1 d . . .
N1 N 0.1057(2) 0.6269(4) 0.62762(15) 0.0730(11) Uani 1 1 d . . .
N4 N 0.1581(2) 0.9663(4) 0.33361(14) 0.0673(10) Uani 1 1 d . . .
C7 C 0.0135(2) 0.8967(4) 0.46127(14) 0.0497(8) Uani 1 1 d . . .
C6 C 0.0639(2) 0.9138(4) 0.50276(14) 0.0509(9) Uani 1 1 d . . .
C8 C -0.0495(2) 0.9834(4) 0.45919(14) 0.0516(9) Uani 1 1 d . . .
H8 H -0.0833 0.9720 0.4311 0.062 Uiso 1 1 calc R . .
C12 C 0.1533(3) 0.8376(5) 0.30854(17) 0.0704(12) Uani 1 1 d . . .
H12 H 0.1786 0.8115 0.2775 0.085 Uiso 1 1 calc R . .
C3 C 0.1820(3) 0.6330(7) 0.6265(2) 0.097(2) Uani 1 1 d . . .
H3 H 0.2143 0.5917 0.6514 0.117 Uiso 1 1 calc R . .
C2 C 0.0815(2) 0.6957(5) 0.58526(18) 0.0693(12) Uani 1 1 d . . .
H2 H 0.0311 0.7067 0.5760 0.083 Uiso 1 1 calc R . .
C10 C 0.1145(3) 0.9610(4) 0.37569(17) 0.0664(12) Uani 1 1 d . . .
H10 H 0.1078 1.0350 0.4000 0.080 Uiso 1 1 calc R . .
C9 C 0.0240(3) 0.7878(4) 0.41723(17) 0.0665(11) Uani 1 1 d . . .
H9A H 0.0392 0.6971 0.4327 0.080 Uiso 1 1 calc R . .
H9B H -0.0236 0.7734 0.3989 0.080 Uiso 1 1 calc R . .
C4 C 0.2026(3) 0.7071(7) 0.5844(2) 0.0881(17) Uani 1 1 d . . .
H4 H 0.2518 0.7288 0.5744 0.106 Uiso 1 1 calc R . .
C11 C 0.1062(3) 0.7558(5) 0.33602(18) 0.0714(12) Uani 1 1 d . . .
H11 H 0.0925 0.6621 0.3280 0.086 Uiso 1 1 calc R . .
C5 C 0.1351(3) 0.8234(6) 0.50715(19) 0.0782(14) Uani 1 1 d . . .
H5A H 0.1364 0.7550 0.4780 0.094 Uiso 1 1 calc R . .
H5B H 0.1789 0.8848 0.5040 0.094 Uiso 1 1 calc R . .
C1 C 0.0572(4) 0.5630(9) 0.6695(3) 0.119(2) Uani 1 1 d . . .
H1A H 0.0597 0.6205 0.7012 0.179 Uiso 1 1 calc R . .
H1B H 0.0745 0.4679 0.6773 0.179 Uiso 1 1 calc R . .
H1C H 0.0061 0.5591 0.6570 0.179 Uiso 1 1 calc R . .
C13 C 0.2060(4) 1.0885(8) 0.3188(3) 0.128(3) Uani 1 1 d . . .
H13A H 0.1938 1.1692 0.3409 0.192 Uiso 1 1 calc R . .
H13B H 0.1974 1.1126 0.2820 0.192 Uiso 1 1 calc R . .
H13C H 0.2580 1.0634 0.3237 0.192 Uiso 1 1 calc R . .
F10 F 0.1465(3) 0.4293(11) 0.15168(16) 0.248(5) Uani 1 1 d . . .
F12 F 0.1947(2) 0.3720(6) 0.22779(15) 0.151(2) Uani 1 1 d . . .
F11 F 0.0765(4) 0.3037(7) 0.2069(4) 0.257(4) Uani 1 1 d . . .
F7 F 0.0982(4) 0.4632(8) 0.2660(2) 0.209(3) Uani 1 1 d . . .
F9 F 0.0467(3) 0.5087(8) 0.1855(3) 0.215(3) Uani 1 1 d . . .
F8 F 0.1587(5) 0.5862(8) 0.2141(3) 0.242(4) Uani 1 1 d . . .

loop_
_atom_site_aniso_label
_atom_site_aniso_U_11
_atom_site_aniso_U_22
_atom_site_aniso_U_33
_atom_site_aniso_U_23
_atom_site_aniso_U_13
_atom_site_aniso_U_12
F1 0.200(13) 0.25(2) 0.099(7) 0.008(9) -0.061(7) 0.001(15)
F2 0.087(9) 0.33(3) 0.139(10) -0.045(13) 0.051(8) -0.017(12)
F3 0.166(12) 0.107(8) 0.29(3) -0.066(13) 0.024(15) -0.072(8)
F4 0.081(6) 0.128(11) 0.207(17) -0.078(11) -0.059(9) 0.023(7)
F5 0.137(13) 0.158(10) 0.135(8) 0.009(7) 0.078(9) 0.009(8)
F6 0.263(19) 0.100(8) 0.176(16) 0.029(8) -0.035(14) 0.095(11)
F1B 0.145(9) 0.100(8) 0.170(14) 0.067(8) 0.007(10) 0.025(7)
F2B 0.085(10) 0.167(13) 0.24(3) -0.109(15) 0.003(11) 0.050(9)
F3B 0.071(6) 0.144(14) 0.160(12) -0.091(11) -0.031(6) 0.015(7)
F5B 0.056(6) 0.184(16) 0.200(16) -0.102(13) -0.036(8) 0.049(8)
F6B 0.200(17) 0.22(2) 0.130(13) 0.089(15) -0.041(10) -0.025(16)
F4B 0.092(5) 0.058(4) 0.132(9) -0.002(5) -0.010(6) -0.027(4)
P1 0.0514(6) 0.0507(6) 0.0884(9) -0.0055(5) -0.0077(5) 0.0025(4)
P2 0.0674(8) 0.1049(11) 0.0651(8) -0.0138(7) -0.0019(6) -0.0060(7)
N3 0.0638(19) 0.0519(17) 0.0508(17) -0.0072(14) 0.0129(14) 0.0031(15)
N2 0.0458(16) 0.066(2) 0.0617(19) 0.0027(16) -0.0088(14) 0.0154(15)
N1 0.076(2) 0.075(2) 0.068(2) 0.0156(19) -0.0175(19) 0.0035(19)
N4 0.080(2) 0.064(2) 0.058(2) 0.0013(16) 0.0199(17) -0.0006(18)
C7 0.057(2) 0.0461(18) 0.0459(18) -0.0016(14) 0.0122(15) -0.0002(15)
C6 0.0438(18) 0.057(2) 0.0517(19) 0.0117(16) 0.0105(15) 0.0128(16)
C8 0.0462(18) 0.067(2) 0.0412(17) 0.0037(16) -0.0024(14) -0.0018(17)
C12 0.085(3) 0.077(3) 0.049(2) -0.010(2) 0.018(2) 0.013(2)
C3 0.073(3) 0.149(6) 0.070(3) 0.016(3) -0.018(3) 0.043(3)
C2 0.055(2) 0.077(3) 0.076(3) 0.018(2) -0.018(2) 0.000(2)
C10 0.093(3) 0.050(2) 0.056(2) -0.0101(17) 0.023(2) -0.002(2)
C9 0.076(3) 0.058(2) 0.066(2) -0.0122(19) 0.022(2) -0.007(2)
C4 0.047(2) 0.143(5) 0.075(3) 0.005(3) -0.010(2) 0.025(3)
C11 0.087(3) 0.061(2) 0.066(3) -0.021(2) 0.020(2) -0.002(2)
C5 0.062(3) 0.098(3) 0.075(3) 0.019(3) 0.015(2) 0.034(3)
C1 0.116(5) 0.143(6) 0.099(4) 0.057(4) -0.004(4) -0.028(4)
C13 0.168(7) 0.099(4) 0.116(5) -0.010(4) 0.078(5) -0.038(5)
F10 0.123(4) 0.558(14) 0.063(2) -0.014(4) -0.012(2) 0.086(6)
F12 0.113(3) 0.245(6) 0.097(3) 0.002(3) -0.026(2) 0.054(3)
F11 0.262(8) 0.143(5) 0.367(10) -0.022(6) -0.095(7) -0.101(5)
F7 0.201(5) 0.299(8) 0.129(4) -0.095(5) 0.067(4) -0.038(6)
F9 0.118(4) 0.262(8) 0.265(7) -0.061(6) -0.048(4) 0.075(4)
F8 0.308(9) 0.179(5) 0.239(7) 0.067(5) -0.108(6) -0.120(6)

loop_
_atom_type_symbol
_atom_type_description
_atom_type_scat_dispersion_real
_atom_type_scat_dispersion_imag
_atom_type_scat_source
C C 0.0033 0.0016 'International Tables Vol C Tables 4.2.6.8 and 6.1.1.4'
H H 0.0000 0.0000 'International Tables Vol C Tables 4.2.6.8 and 6.1.1.4'
N N 0.0061 0.0033 'International Tables Vol C Tables 4.2.6.8 and 6.1.1.4'
F F 0.0171 0.0103 'International Tables Vol C Tables 4.2.6.8 and 6.1.1.4'
P P 0.1023 0.0942 'International Tables Vol C Tables 4.2.6.8 and 6.1.1.4'

loop_
_geom_angle_atom_site_label_1
_geom_angle_atom_site_label_2
_geom_angle_atom_site_label_3
_geom_angle
_geom_angle_site_symmetry_1
P1 F1 F2 54.9(9) .
P1 F2 F1 52.0(8) .
P1 F3 F6 54.6(9) .
P1 F6 F3 57.3(10) .
P1 F1B F5B 55.7(7) .
P1 F5B F1B 57.9(8) .
F6 P1 F1 144.8(16) .
F6 P1 F6B 33.2(10) .
F1 P1 F6B 178(2) .
F6 P1 F5B 110.6(13) .
F1 P1 F5B 92.6(14) .
F6B P1 F5B 89.6(12) .
F6 P1 F3 68.0(15) .
F1 P1 F3 88.5(10) .
F6B P1 F3 90.8(17) .
F5B P1 F3 85.7(11) .
F6 P1 F2B 67.1(14) .
F1 P1 F2B 88.9(17) .
F6B P1 F2B 88.9(14) .
F5B P1 F2B 177.2(14) .
F3 P1 F2B 92.0(12) .
F6 P1 F5 93.1(11) .
F1 P1 F5 108.7(12) .
F6B P1 F5 73.3(12) .
F5B P1 F5 17.6(13) .
F3 P1 F5 79.8(11) .
F2B P1 F5 160.1(14) .
F6 P1 F3B 92.1(13) .
F1 P1 F3B 60.0(9) .
F6B P1 F3B 119.1(16) .
F5B P1 F3B 91.5(7) .
F3 P1 F3B 28.8(11) .
F2B P1 F3B 87.2(10) .
F5 P1 F3B 93.7(9) .
F6 P1 F1B 175.3(14) .
F1 P1 F1B 40.0(6) .
F6B P1 F1B 142.1(19) .
F5B P1 F1B 66.4(13) .
F3 P1 F1B 114.7(9) .
F2B P1 F1B 116.0(15) .
F5 P1 F1B 83.8(10) .
F3B P1 F1B 91.6(8) .
F6 P1 F2 86.3(13) .
F1 P1 F2 73.1(14) .
F6B P1 F2 104.9(14) .
F5B P1 F2 163.0(14) .
F3 P1 F2 102.5(14) .
F2B P1 F2 19.5(19) .
F5 P1 F2 177.2(13) .
F3B P1 F2 89.1(12) .
F1B P1 F2 96.6(13) .
F6 P1 F4B 111.0(10) .
F1 P1 F4B 91.9(12) .
F6B P1 F4B 88.7(9) .
F5B P1 F4B 95.7(9) .
F3 P1 F4B 178.5(9) .
F2B P1 F4B 86.5(11) .
F5 P1 F4B 101.5(9) .
F3B P1 F4B 151.3(13) .
F1B P1 F4B 66.4(10) .
F2 P1 F4B 76.2(11) .
F6 P1 F4 87.3(9) .
F1 P1 F4 120.9(16) .
F6B P1 F4 60.0(9) .
F5B P1 F4 87.7(7) .
F3 P1 F4 150.1(19) .
F2B P1 F4 93.6(10) .
F5 P1 F4 85.3(11) .
F3B P1 F4 178.8(15) .
F1B P1 F4 88.9(15) .
F2 P1 F4 92.0(12) .
F4B P1 F4 29.8(7) .
F11 P2 F7 91.5(5) .
F11 P2 F10 94.2(5) .
F7 P2 F10 174.2(4) .
F11 P2 F8 175.2(6) .
F7 P2 F8 84.6(4) .
F10 P2 F8 89.7(5) .
F11 P2 F12 95.7(4) .
F7 P2 F12 89.1(3) .
F10 P2 F12 89.3(3) .
F8 P2 F12 87.0(4) .
F11 P2 F9 85.1(4) .
F7 P2 F9 95.2(4) .
F10 P2 F9 86.3(3) .
F8 P2 F9 92.5(4) .
F12 P2 F9 175.6(3) .
C10 N3 C11 107.7(3) .
C10 N3 C9 127.3(3) .
C11 N3 C9 124.8(4) .
C2 N2 C4 106.8(4) .
C2 N2 C5 127.2(3) .
C4 N2 C5 125.9(4) .
C2 N1 C3 106.8(4) .
C2 N1 C1 125.5(4) .
C3 N1 C1 127.6(4) .
C10 N4 C12 107.6(4) .
C10 N4 C13 125.1(4) .
C12 N4 C13 127.3(4) .
C8 C7 C6 119.0(3) .
C8 C7 C9 117.8(4) .
C6 C7 C9 123.2(4) .
C8 C6 C7 118.8(3) 5_576
C8 C6 C5 119.4(4) 5_576
C7 C6 C5 121.8(4) .
C6 C8 C7 122.2(3) 5_576
C11 C12 N4 108.0(4) .
C4 C3 N1 108.5(4) .
N2 C2 N1 110.5(4) .
N4 C10 N3 109.7(3) .
N3 C9 C7 111.4(3) .
C3 C4 N2 107.4(4) .
C12 C11 N3 107.0(4) .
N2 C5 C6 111.6(3) .

loop_
_geom_bond_atom_site_label_1
_geom_bond_atom_site_label_2
_geom_bond_distance
_geom_bond_site_symmetry_2
F1 P1 1.519(11) .
F1 F2 1.85(3) .
F2 P1 1.579(17) .
F3 P1 1.540(14) .
F3 F6 1.70(4) .
F4 P1 1.590(11) .
F5 P1 1.556(14) .
F6 P1 1.492(13) .
F1B P1 1.564(8) .
F1B F5B 1.69(3) .
F2B P1 1.521(14) .
F3B P1 1.553(12) .
F5B P1 1.526(13) .
F6B P1 1.525(15) .
F4B P1 1.566(11) .
P2 F11 1.486(5) .
P2 F7 1.496(5) .
P2 F10 1.515(4) .
P2 F8 1.538(6) .
P2 F12 1.553(4) .
P2 F9 1.555(5) .
N3 C10 1.314(5) .
N3 C11 1.365(5) .
N3 C9 1.480(5) .
N2 C2 1.309(6) .
N2 C4 1.370(5) .
N2 C5 1.461(6) .
N1 C2 1.313(5) .
N1 C3 1.355(7) .
N1 C1 1.481(7) .
N4 C10 1.309(5) .
N4 C12 1.359(6) .
N4 C13 1.470(7) .
C7 C8 1.381(5) .
C7 C6 1.382(5) .
C7 C9 1.512(5) .
C6 C8 1.377(5) 5_576
C6 C5 1.523(5) .
C8 C6 1.377(5) 5_576
C12 C11 1.326(6) .
C3 C4 1.314(8) .
